data_2239464
loop_
_publ_author_name
'Meyer-Wegner, Frank'
'Bolte, Michael'
'Lerner, Hans-Wolfram'

_publ_section_title
;
 Tetrakis(2,3,5,5-tetramethylhexen-2-yl)silane
;
_journal_coeditor_code ZS2287
_journal_issue 3
_journal_name_full 'Acta Crystallographica Section E'
_journal_page_first o376
_journal_paper_doi 10.1107/S1600536814004322
_journal_volume 70
_journal_year 2014
_chemical_formula_iupac 'C40 H76 Si'
_chemical_formula_moiety 'C40 H76 Si'
_chemical_formula_sum 'C40 H76 Si'
_chemical_formula_weight 585.10
_chemical_name_systematic
;
Tetrakis(2,3,5,5-tetramethylhexen-2-yl)silane
;
_space_group_IT_number 88
_symmetry_cell_setting tetragonal
_symmetry_space_group_name_Hall '-I 4ad'
_symmetry_space_group_name_H-M 'I 41/a :2'
_atom_sites_solution_hydrogens geom
_atom_sites_solution_primary direct
_atom_sites_solution_secondary difmap
_audit_creation_method SHELXL-97
_cell_angle_alpha 90.00
_cell_angle_beta 90.00
_cell_angle_gamma 90.00
_cell_formula_units_Z 4
_cell_length_a 12.5780(11)
_cell_length_b 12.5780(11)
_cell_length_c 25.053(3)
_cell_measurement_reflns_used 4399
_cell_measurement_temperature 173(2)
_cell_measurement_theta_max 25.9
_cell_measurement_theta_min 3.7
_cell_volume 3963.5(7)
_computing_cell_refinement 'X-AREA (Stoe & Cie, 2001)'
_computing_data_collection 'X-AREA (Stoe & Cie, 2001)'
_computing_data_reduction 'X-RED32 (Stoe & Cie, 2001)'
_computing_molecular_graphics
;
XP in SHELXTL (Sheldrick, 2008) and Mercury (Macrae <i>et al.</i>, 2006)
;
_computing_publication_material 'SHELXL97 (Sheldrick, 2008) and publCIF (Westrip, 2010)'
_computing_structure_refinement 'SHELXL97 (Sheldrick, 2008)'
_computing_structure_solution 'SHELXS97 (Sheldrick, 2008)'
_diffrn_ambient_temperature 173(2)
_diffrn_measured_fraction_theta_full 0.996
_diffrn_measured_fraction_theta_max 0.996
_diffrn_measurement_device_type 'Stoe IPDS-II two-circle'
_diffrn_measurement_method \w
_diffrn_radiation_monochromator graphite
_diffrn_radiation_source 'fine-focus sealed tube'
_diffrn_radiation_type MoK\a
_diffrn_radiation_wavelength 0.71073
_diffrn_reflns_av_R_equivalents 0.0445
_diffrn_reflns_av_sigmaI/netI 0.0390
_diffrn_reflns_limit_h_max 14
_diffrn_reflns_limit_h_min -8
_diffrn_reflns_limit_k_max 14
_diffrn_reflns_limit_k_min -14
_diffrn_reflns_limit_l_max 29
_diffrn_reflns_limit_l_min -25
_diffrn_reflns_number 5117
_diffrn_reflns_theta_full 25.00
_diffrn_reflns_theta_max 25.02
_diffrn_reflns_theta_min 3.63
_diffrn_standards_number 0
_exptl_absorpt_coefficient_mu 0.082
_exptl_absorpt_correction_T_max 0.9879
_exptl_absorpt_correction_T_min 0.9631
_exptl_absorpt_correction_type multi-scan
_exptl_absorpt_process_details '(MULABS; Spek, 2009; Blessing, 1995)'
_exptl_crystal_colour colourless
_exptl_crystal_density_diffrn 0.980
_exptl_crystal_density_method 'not measured'
_exptl_crystal_description block
_exptl_crystal_F_000 1320
_exptl_crystal_size_max 0.32
_exptl_crystal_size_mid 0.28
_exptl_crystal_size_min 0.16
_refine_diff_density_max 0.245
_refine_diff_density_min -0.170
_refine_ls_extinction_method none
_refine_ls_goodness_of_fit_ref 1.081
_refine_ls_hydrogen_treatment constr
_refine_ls_matrix_type full
_refine_ls_number_parameters 95
_refine_ls_number_reflns 1742
_refine_ls_number_restraints 0
_refine_ls_restrained_S_all 1.081
_refine_ls_R_factor_all 0.0723
_refine_ls_R_factor_gt 0.0511
_refine_ls_shift/su_max 0.001
_refine_ls_shift/su_mean 0.000
_refine_ls_structure_factor_coef Fsqd
_refine_ls_weighting_details 'calc w=1/[\s^2^(Fo^2^)+(0.0654P)^2^+0.7530P] where P=(Fo^2^+2Fc^2^)/3'
_refine_ls_weighting_scheme calc
_refine_ls_wR_factor_gt 0.1266
_refine_ls_wR_factor_ref 0.1359
_reflns_number_gt 1301
_reflns_number_total 1742
_reflns_threshold_expression I>2\s(I)
_cod_data_source_file zs2287sup1.cif
_cod_data_source_block I
_cod_original_sg_symbol_H-M 'I 41/a'
_cod_database_code 2239464
_cod_database_fobs_code 2239464

loop_
_symmetry_equiv_pos_as_xyz
'x, y, z'
'-x+1/2, -y, z+1/2'
'-y+3/4, x+1/4, z+1/4'
'y+3/4, -x+3/4, z+3/4'
'x+1/2, y+1/2, z+1/2'
'-x+1, -y+1/2, z+1'
'-y+5/4, x+3/4, z+3/4'
'y+5/4, -x+5/4, z+5/4'
'-x, -y, -z'
'x-1/2, y, -z-1/2'
'y-3/4, -x-1/4, -z-1/4'
'-y-3/4, x-3/4, -z-3/4'
'-x+1/2, -y+1/2, -z+1/2'
'x, y+1/2, -z'
'y-1/4, -x+1/4, -z+1/4'
'-y-1/4, x-1/4, -z-1/4'

loop_
_atom_site_type_symbol
_atom_site_label
_atom_site_fract_x
_atom_site_fract_y
_atom_site_fract_z
_atom_site_U_iso_or_equiv
_atom_site_adp_type
_atom_site_calc_flag
_atom_site_refinement_flags
_atom_site_occupancy
_atom_site_symmetry_multiplicity
Si Si1 0.5000 0.7500 0.1250 0.0457(3) Uani d S 1 4
C C1 0.52419(16) 0.62670(16) 0.08358(7) 0.0522(5) Uani d . 1 1
H H1A 0.5766 0.6452 0.0556 0.063 Uiso calc R 1 1
H H1B 0.5581 0.5731 0.1070 0.063 Uiso calc R 1 1
C C2 0.43057(17) 0.57385(17) 0.05637(8) 0.0564(5) Uani d . 1 1
C C3 0.38412(17) 0.48729(17) 0.07519(8) 0.0595(6) Uani d . 1 1
C C4 0.29391(17) 0.42817(18) 0.04703(8) 0.0588(5) Uani d . 1 1
H H4A 0.3062 0.3510 0.0518 0.071 Uiso calc R 1 1
H H4B 0.2996 0.4432 0.0084 0.071 Uiso calc R 1 1
C C5 0.17836(18) 0.45239(19) 0.06442(8) 0.0628(6) Uani d . 1 1
C C21 0.3961(2) 0.62822(18) 0.00476(8) 0.0652(6) Uani d . 1 1
H H21A 0.4590 0.6459 -0.0165 0.098 Uiso calc R 1 1
H H21B 0.3570 0.6935 0.0133 0.098 Uiso calc R 1 1
H H21C 0.3500 0.5802 -0.0156 0.098 Uiso calc R 1 1
C C31 0.4258(2) 0.43428(18) 0.12553(9) 0.0695(6) Uani d . 1 1
H H31A 0.3791 0.3750 0.1353 0.104 Uiso calc R 1 1
H H31B 0.4274 0.4862 0.1547 0.104 Uiso calc R 1 1
H H31C 0.4979 0.4075 0.1191 0.104 Uiso calc R 1 1
C C51 0.1061(2) 0.3674(2) 0.03927(11) 0.0833(8) Uani d . 1 1
H H51A 0.1139 0.3691 0.0004 0.125 Uiso calc R 1 1
H H51B 0.0320 0.3818 0.0488 0.125 Uiso calc R 1 1
H H51C 0.1266 0.2970 0.0526 0.125 Uiso calc R 1 1
C C52 0.1662(2) 0.4487(3) 0.12469(10) 0.0881(8) Uani d . 1 1
H H52A 0.0924 0.4648 0.1343 0.132 Uiso calc R 1 1
H H52B 0.2136 0.5013 0.1410 0.132 Uiso calc R 1 1
H H52C 0.1848 0.3775 0.1376 0.132 Uiso calc R 1 1
C C53 0.1450(2) 0.5620(2) 0.04480(11) 0.0825(7) Uani d . 1 1
H H53A 0.1528 0.5654 0.0059 0.124 Uiso calc R 1 1
H H53B 0.1902 0.6162 0.0614 0.124 Uiso calc R 1 1
H H53C 0.0707 0.5749 0.0545 0.124 Uiso calc R 1 1

loop_
_atom_site_aniso_label
_atom_site_aniso_U_11
_atom_site_aniso_U_22
_atom_site_aniso_U_33
_atom_site_aniso_U_12
_atom_site_aniso_U_13
_atom_site_aniso_U_23
Si1 0.0476(4) 0.0476(4) 0.0418(5) 0.000 0.000 0.000
C1 0.0517(11) 0.0526(11) 0.0524(10) 0.0025(9) -0.0010(8) -0.0013(8)
C2 0.0612(12) 0.0571(12) 0.0508(11) 0.0073(10) 0.0031(9) -0.0075(9)
C3 0.0636(13) 0.0606(13) 0.0543(11) 0.0055(10) -0.0024(9) -0.0053(9)
C4 0.0644(13) 0.0599(12) 0.0520(10) -0.0025(10) -0.0035(9) -0.0116(9)
C5 0.0613(13) 0.0744(15) 0.0528(11) -0.0074(11) -0.0035(10) -0.0120(10)
C21 0.0841(16) 0.0659(14) 0.0457(10) 0.0062(12) -0.0018(10) 0.0016(9)
C31 0.0832(15) 0.0641(13) 0.0613(12) -0.0020(12) -0.0165(11) 0.0081(11)
C51 0.0674(15) 0.0991(19) 0.0833(16) -0.0160(14) -0.0095(12) -0.0227(14)
C52 0.0807(17) 0.122(2) 0.0618(13) -0.0206(16) 0.0092(12) -0.0160(14)
C53 0.0744(16) 0.0910(19) 0.0821(16) 0.0154(14) -0.0009(12) -0.0141(13)

loop_
_atom_type_symbol
_atom_type_description
_atom_type_scat_dispersion_real
_atom_type_scat_dispersion_imag
_atom_type_scat_source
C C 0.0033 0.0016 'International Tables Vol C Tables 4.2.6.8 and 6.1.1.4'
H H 0.0000 0.0000 'International Tables Vol C Tables 4.2.6.8 and 6.1.1.4'
Si Si 0.0817 0.0704 'International Tables Vol C Tables 4.2.6.8 and 6.1.1.4'

loop_
_geom_angle_atom_site_label_1
_geom_angle_atom_site_label_2
_geom_angle_atom_site_label_3
_geom_angle_site_symmetry_1
_geom_angle_site_symmetry_3
_geom_angle
C1 Si1 C1 6_564 12_766 107.53(6)
C1 Si1 C1 6_564 . 113.43(12)
C1 Si1 C1 12_766 . 107.53(6)
C1 Si1 C1 6_564 15_565 107.53(6)
C1 Si1 C1 12_766 15_565 113.43(12)
C1 Si1 C1 . 15_565 107.53(6)
C2 C1 Si1 . . 118.82(14)
C2 C1 H1A . . 107.6
Si1 C1 H1A . . 107.6
C2 C1 H1B . . 107.6
Si1 C1 H1B . . 107.6
H1A C1 H1B . . 107.0
C3 C2 C1 . . 122.99(19)
C3 C2 C21 . . 123.0(2)
C1 C2 C21 . . 113.95(18)
C2 C3 C31 . . 120.3(2)
C2 C3 C4 . . 124.31(19)
C31 C3 C4 . . 115.20(19)
C3 C4 C5 . . 118.12(16)
C3 C4 H4A . . 107.8
C5 C4 H4A . . 107.8
C3 C4 H4B . . 107.8
C5 C4 H4B . . 107.8
H4A C4 H4B . . 107.1
C52 C5 C53 . . 108.7(2)
C52 C5 C51 . . 109.1(2)
C53 C5 C51 . . 109.6(2)
C52 C5 C4 . . 111.62(19)
C53 C5 C4 . . 110.24(19)
C51 C5 C4 . . 107.60(18)
C2 C21 H21A . . 109.5
C2 C21 H21B . . 109.5
H21A C21 H21B . . 109.5
C2 C21 H21C . . 109.5
H21A C21 H21C . . 109.5
H21B C21 H21C . . 109.5
C3 C31 H31A . . 109.5
C3 C31 H31B . . 109.5
H31A C31 H31B . . 109.5
C3 C31 H31C . . 109.5
H31A C31 H31C . . 109.5
H31B C31 H31C . . 109.5
C5 C51 H51A . . 109.5
C5 C51 H51B . . 109.5
H51A C51 H51B . . 109.5
C5 C51 H51C . . 109.5
H51A C51 H51C . . 109.5
H51B C51 H51C . . 109.5
C5 C52 H52A . . 109.5
C5 C52 H52B . . 109.5
H52A C52 H52B . . 109.5
C5 C52 H52C . . 109.5
H52A C52 H52C . . 109.5
H52B C52 H52C . . 109.5
C5 C53 H53A . . 109.5
C5 C53 H53B . . 109.5
H53A C53 H53B . . 109.5
C5 C53 H53C . . 109.5
H53A C53 H53C . . 109.5
H53B C53 H53C . . 109.5

loop_
_geom_bond_atom_site_label_1
_geom_bond_atom_site_label_2
_geom_bond_site_symmetry_2
_geom_bond_distance
Si1 C1 6_564 1.8906(19)
Si1 C1 12_766 1.8906(19)
Si1 C1 . 1.8907(19)
Si1 C1 15_565 1.8907(19)
C1 C2 . 1.514(3)
C1 H1A . 0.9900
C1 H1B . 0.9900
C2 C3 . 1.323(3)
C2 C21 . 1.526(3)
C3 C31 . 1.520(3)
C3 C4 . 1.529(3)
C4 C5 . 1.548(3)
C4 H4A . 0.9900
C4 H4B . 0.9900
C5 C52 . 1.518(3)
C5 C53 . 1.522(4)
C5 C51 . 1.538(3)
C21 H21A . 0.9800
C21 H21B . 0.9800
C21 H21C . 0.9800
C31 H31A . 0.9800
C31 H31B . 0.9800
C31 H31C . 0.9800
C51 H51A . 0.9800
C51 H51B . 0.9800
C51 H51C . 0.9800
C52 H52A . 0.9800
C52 H52B . 0.9800
C52 H52C . 0.9800
C53 H53A . 0.9800
C53 H53B . 0.9800
C53 H53C . 0.9800

loop_
_geom_torsion_atom_site_label_1
_geom_torsion_atom_site_label_2
_geom_torsion_atom_site_label_3
_geom_torsion_atom_site_label_4
_geom_torsion_site_symmetry_1
_geom_torsion
C1 Si1 C1 C2 6_564 -75.32(15)
C1 Si1 C1 C2 12_766 165.92(18)
C1 Si1 C1 C2 15_565 43.44(12)
Si1 C1 C2 C3 . -101.5(2)
Si1 C1 C2 C21 . 79.6(2)
C1 C2 C3 C31 . -1.6(3)
C21 C2 C3 C31 . 177.2(2)
C1 C2 C3 C4 . -176.17(18)
C21 C2 C3 C4 . 2.6(3)
C2 C3 C4 C5 . -96.9(3)
C31 C3 C4 C5 . 88.3(2)
C3 C4 C5 C52 . -48.5(3)
C3 C4 C5 C53 . 72.4(2)
C3 C4 C5 C51 . -168.2(2)
